data_7715133
loop_
_publ_author_name
'Bresciani, Giulio'
'Ciancaleoni, Gianluca'
'Zacchini, Stefano'
'Biancalana, Lorenzo'
'Pampaloni, Guido'
'Funaioli, Tiziana'
'Marchetti, Fabio'

_publ_section_title
;
 Mixed valence triiron complexes from the conjugation of
 [Fe<sup>I</sup>Fe<sup>I</sup>] and [Fe<sup>II</sup>] complexes <i>via</i>
 intermolecular carbyne/alkyne coupling.
;
_journal_issue 9
_journal_name_full 'Dalton transactions (Cambridge, England : 2003)'
_journal_page_first 4299
_journal_page_last 4313
_journal_paper_doi 10.1039/d4dt00079j
_journal_volume 53
_journal_year 2024
_chemical_formula_sum 'C20 H17 Fe N O2'
_chemical_formula_weight 359.20
_space_group_crystal_system monoclinic
_space_group_IT_number 14
_space_group_name_Hall '-P 2yn'
_space_group_name_H-M_alt 'P 1 21/n 1'
_atom_sites_solution_hydrogens geom
_audit_creation_method SHELXL-2014/7
_audit_update_record
;
2023-08-21 deposited with the CCDC.	2024-02-07 downloaded from the CCDC.
;
_cell_angle_alpha 90
_cell_angle_beta 100.963(10)
_cell_angle_gamma 90
_cell_formula_units_Z 4
_cell_length_a 8.0498(13)
_cell_length_b 15.316(3)
_cell_length_c 13.650(2)
_cell_measurement_reflns_used 9672
_cell_measurement_temperature 100(2)
_cell_measurement_theta_max 34.832
_cell_measurement_theta_min 2.9015
_cell_volume 1652.2(5)
_computing_cell_refinement 'APEX3 (Bruker AXS, 2015)'
_computing_data_collection 'APEX3 (Bruker AXS, 2015)'
_computing_data_reduction 'SAINT (Bruker AXS, 2015)'
_computing_molecular_graphics 'ORTEPIII (Johnson, 1996)'
_computing_structure_refinement 'SHELXL-2014/7 (Sheldrick, 2014)'
_computing_structure_solution 'SHELXT (Sheldrick, 2015)'
_diffrn_ambient_temperature 100(2)
_diffrn_measured_fraction_theta_full 0.999
_diffrn_measured_fraction_theta_max 0.999
_diffrn_measurement_device_type 'CCD area detector'
_diffrn_measurement_method 'phi and omega scans'
_diffrn_radiation_type MoK\a
_diffrn_radiation_wavelength 0.71073
_diffrn_reflns_av_R_equivalents 0.0286
_diffrn_reflns_av_unetI/netI 0.0167
_diffrn_reflns_Laue_measured_fraction_full 0.999
_diffrn_reflns_Laue_measured_fraction_max 0.999
_diffrn_reflns_limit_h_max 10
_diffrn_reflns_limit_h_min -10
_diffrn_reflns_limit_k_max 19
_diffrn_reflns_limit_k_min -19
_diffrn_reflns_limit_l_max 17
_diffrn_reflns_limit_l_min -17
_diffrn_reflns_number 24938
_diffrn_reflns_point_group_measured_fraction_full 0.999
_diffrn_reflns_point_group_measured_fraction_max 0.999
_diffrn_reflns_theta_full 25.242
_diffrn_reflns_theta_max 26.996
_diffrn_reflns_theta_min 2.019
_diffrn_source 'fine-focus sealed tube'
_exptl_absorpt_coefficient_mu 0.924
_exptl_absorpt_correction_T_max 0.7469
_exptl_absorpt_correction_T_min 0.6656
_exptl_absorpt_correction_type empirical
_exptl_absorpt_process_details
; 
 Data were corrected for Lorentz polarization and absorption
 effects (empirical absorption correction SADABS).
 R(int) =  0.1414 (selected reflections only, before parameter refinement)
 R(int) =  0.0536 (selected reflections only, after parameter refinement)
;
_exptl_crystal_colour black
_exptl_crystal_density_diffrn 1.444
_exptl_crystal_description prism
_exptl_crystal_F_000 744
_exptl_crystal_size_max 0.190
_exptl_crystal_size_mid 0.180
_exptl_crystal_size_min 0.150
_refine_diff_density_max 0.345
_refine_diff_density_min -0.273
_refine_diff_density_rms 0.055
_refine_ls_extinction_method none
_refine_ls_goodness_of_fit_ref 1.103
_refine_ls_hydrogen_treatment constr
_refine_ls_matrix_type full
_refine_ls_number_parameters 219
_refine_ls_number_reflns 3607
_refine_ls_number_restraints 0
_refine_ls_restrained_S_all 1.103
_refine_ls_R_factor_all 0.0330
_refine_ls_R_factor_gt 0.0310
_refine_ls_shift/su_max 0.001
_refine_ls_shift/su_mean 0.000
_refine_ls_structure_factor_coef Fsqd
_refine_ls_weighting_details 'w=1/[\s^2^(Fo^2^)+(0.0326P)^2^+1.2421P] where P=(Fo^2^+2Fc^2^)/3'
_refine_ls_weighting_scheme calc
_refine_ls_wR_factor_gt 0.0753
_refine_ls_wR_factor_ref 0.0764
_reflns_Friedel_coverage 0.000
_reflns_number_gt 3391
_reflns_number_total 3607
_reflns_threshold_expression 'I > 2\s(I)'
_cod_data_source_file d4dt00079j4.cif
_cod_data_source_block 4a1
_cod_depositor_comments 'Adding full bibliography for 7715132--7715133.cif.'
_cod_original_sg_symbol_H-M 'P 21/n'
_cod_database_code 7715133
_shelx_shelxl_version_number 2014/7
_shelx_space_group_comment
;
The symmetry employed for this shelxl refinement is uniquely defined
by the following loop, which should always be used as a source of
symmetry information in preference to the above space-group names.
They are only intended as comments.
;
_shelx_estimated_absorpt_t_min 0.844
_shelx_estimated_absorpt_t_max 0.874

loop_
_space_group_symop_operation_xyz
'x, y, z'
'-x+1/2, y+1/2, -z+1/2'
'-x, -y, -z'
'x-1/2, -y-1/2, z-1/2'

loop_
_atom_site_label
_atom_site_type_symbol
_atom_site_fract_x
_atom_site_fract_y
_atom_site_fract_z
_atom_site_U_iso_or_equiv
_atom_site_adp_type
_atom_site_occupancy
_atom_site_site_symmetry_order
_atom_site_calc_flag
_atom_site_refinement_flags_posn
_atom_site_refinement_flags_adp
_atom_site_refinement_flags_occupancy
_atom_site_disorder_assembly
_atom_site_disorder_group
Fe1 Fe 0.45146(3) 0.20277(2) 0.36654(2) 0.01539(8) Uani 1 1 d . . . . .
N1 N 0.42833(19) 0.32596(9) 0.19989(10) 0.0215(3) Uani 1 1 d . . . . .
O1 O 0.81507(17) 0.20366(9) 0.38932(11) 0.0335(3) Uani 1 1 d . . . . .
O2 O 0.54412(15) 0.26932(8) 0.56364(9) 0.0220(3) Uani 1 1 d . . . . .
C1 C 0.6708(2) 0.20495(11) 0.37839(12) 0.0211(3) Uani 1 1 d . . . . .
C2 C 0.4126(2) 0.31026(10) 0.29247(12) 0.0179(3) Uani 1 1 d . . . . .
C3 C 0.3518(2) 0.38083(11) 0.34972(12) 0.0201(3) Uani 1 1 d . . . . .
H3 H 0.2997 0.4321 0.3189 0.024 Uiso 1 1 calc R U . . .
C4 C 0.3751(2) 0.36747(10) 0.44881(12) 0.0178(3) Uani 1 1 d . . . . .
C5 C 0.4688(2) 0.28139(10) 0.47789(12) 0.0169(3) Uani 1 1 d . . . . .
C6 C 0.3868(3) 0.40896(13) 0.14578(14) 0.0342(5) Uani 1 1 d . . . . .
H6A H 0.2747 0.4045 0.1030 0.051 Uiso 1 1 calc R U . . .
H6B H 0.4715 0.4210 0.1046 0.051 Uiso 1 1 calc R U . . .
H6C H 0.3869 0.4565 0.1939 0.051 Uiso 1 1 calc R U . . .
C7 C 0.4861(3) 0.25861(12) 0.13784(13) 0.0258(4) Uani 1 1 d . . . . .
H7A H 0.5295 0.2084 0.1795 0.039 Uiso 1 1 calc R U . . .
H7B H 0.5763 0.2824 0.1065 0.039 Uiso 1 1 calc R U . . .
H7C H 0.3913 0.2400 0.0860 0.039 Uiso 1 1 calc R U . . .
C8 C 0.3203(2) 0.42791(11) 0.52100(12) 0.0182(3) Uani 1 1 d . . . . .
C9 C 0.2586(2) 0.51164(11) 0.49213(13) 0.0242(4) Uani 1 1 d . . . . .
H9 H 0.2585 0.5308 0.4259 0.029 Uiso 1 1 calc R U . . .
C10 C 0.1981(2) 0.56690(12) 0.55732(13) 0.0258(4) Uani 1 1 d . . . . .
H10 H 0.1545 0.6226 0.5350 0.031 Uiso 1 1 calc R U . . .
C11 C 0.2006(2) 0.54143(11) 0.65596(13) 0.0218(3) Uani 1 1 d . . . . .
C12 C 0.2659(2) 0.45915(12) 0.68661(13) 0.0264(4) Uani 1 1 d . . . . .
H12 H 0.2710 0.4414 0.7538 0.032 Uiso 1 1 calc R U . . .
C13 C 0.3233(2) 0.40306(12) 0.62065(13) 0.0243(4) Uani 1 1 d . . . . .
H13 H 0.3652 0.3471 0.6430 0.029 Uiso 1 1 calc R U . . .
C14 C 0.1339(2) 0.59788(12) 0.72427(13) 0.0252(4) Uani 1 1 d . . . . .
C15 C 0.0738(2) 0.64306(12) 0.77842(13) 0.0276(4) Uani 1 1 d . . . . .
H15 H 0.0254 0.6794 0.8220 0.033 Uiso 1 1 calc R U . . .
C101 C 0.2448(2) 0.13916(12) 0.27241(14) 0.0265(4) Uani 1 1 d . . . . .
H101 H 0.1825 0.1614 0.2067 0.032 Uiso 1 1 calc R U . . .
C102 C 0.3840(2) 0.08337(11) 0.28639(14) 0.0252(4) Uani 1 1 d . . . . .
H102 H 0.4392 0.0589 0.2327 0.030 Uiso 1 1 calc R U . . .
C103 C 0.4332(2) 0.06717(12) 0.39033(15) 0.0279(4) Uani 1 1 d . . . . .
H103 H 0.5279 0.0282 0.4222 0.033 Uiso 1 1 calc R U . . .
C104 C 0.3220(3) 0.11148(13) 0.43997(14) 0.0304(4) Uani 1 1 d . . . . .
H104 H 0.3225 0.1094 0.5133 0.036 Uiso 1 1 calc R U . . .
C105 C 0.2041(2) 0.15767(13) 0.36729(16) 0.0307(4) Uani 1 1 d . . . . .
H105 H 0.1068 0.1936 0.3801 0.037 Uiso 1 1 calc R U . . .

loop_
_atom_site_aniso_label
_atom_site_aniso_U_11
_atom_site_aniso_U_22
_atom_site_aniso_U_33
_atom_site_aniso_U_23
_atom_site_aniso_U_13
_atom_site_aniso_U_12
Fe1 0.01627(13) 0.01455(13) 0.01456(12) 0.00021(8) 0.00095(8) 0.00017(8)
N1 0.0297(8) 0.0187(7) 0.0156(6) 0.0012(5) 0.0031(6) 0.0054(6)
O1 0.0228(7) 0.0397(8) 0.0380(8) -0.0028(6) 0.0059(6) 0.0024(6)
O2 0.0256(6) 0.0239(6) 0.0153(5) 0.0009(5) 0.0005(5) 0.0022(5)
C1 0.0273(9) 0.0179(8) 0.0181(8) -0.0007(6) 0.0044(7) -0.0005(6)
C2 0.0182(7) 0.0174(8) 0.0172(7) -0.0003(6) 0.0010(6) 0.0010(6)
C3 0.0246(8) 0.0173(8) 0.0183(8) 0.0014(6) 0.0033(6) 0.0041(6)
C4 0.0185(7) 0.0173(8) 0.0179(7) 0.0001(6) 0.0039(6) -0.0012(6)
C5 0.0167(7) 0.0178(8) 0.0163(7) 0.0012(6) 0.0039(6) -0.0016(6)
C6 0.0595(13) 0.0250(10) 0.0197(9) 0.0071(7) 0.0122(9) 0.0140(9)
C7 0.0368(10) 0.0239(9) 0.0171(8) -0.0025(7) 0.0063(7) 0.0058(8)
C8 0.0181(8) 0.0194(8) 0.0176(7) -0.0013(6) 0.0043(6) -0.0015(6)
C9 0.0356(10) 0.0207(8) 0.0171(8) 0.0008(6) 0.0075(7) 0.0008(7)
C10 0.0366(10) 0.0172(8) 0.0242(9) 0.0003(7) 0.0076(7) 0.0019(7)
C11 0.0244(8) 0.0215(8) 0.0209(8) -0.0032(7) 0.0077(7) -0.0038(7)
C12 0.0332(10) 0.0293(9) 0.0188(8) 0.0033(7) 0.0101(7) 0.0036(8)
C13 0.0292(9) 0.0232(9) 0.0219(8) 0.0048(7) 0.0087(7) 0.0052(7)
C14 0.0294(9) 0.0231(9) 0.0240(9) 0.0029(7) 0.0072(7) -0.0028(7)
C15 0.0367(10) 0.0251(9) 0.0223(9) -0.0033(7) 0.0088(8) -0.0014(8)
C101 0.0241(9) 0.0238(9) 0.0271(9) 0.0017(7) -0.0063(7) -0.0071(7)
C102 0.0288(9) 0.0181(8) 0.0280(9) -0.0055(7) 0.0037(7) -0.0055(7)
C103 0.0305(10) 0.0169(8) 0.0325(10) 0.0041(7) -0.0033(8) -0.0030(7)
C104 0.0411(11) 0.0267(9) 0.0236(9) -0.0008(7) 0.0068(8) -0.0164(8)
C105 0.0210(9) 0.0257(9) 0.0468(12) -0.0068(8) 0.0102(8) -0.0056(7)

loop_
_atom_type_symbol
_atom_type_description
_atom_type_scat_dispersion_real
_atom_type_scat_dispersion_imag
_atom_type_scat_source
C C 0.0033 0.0016 'International Tables Vol C Tables 4.2.6.8 and 6.1.1.4'
H H 0.0000 0.0000 'International Tables Vol C Tables 4.2.6.8 and 6.1.1.4'
Fe Fe 0.3463 0.8444 'International Tables Vol C Tables 4.2.6.8 and 6.1.1.4'
N N 0.0061 0.0033 'International Tables Vol C Tables 4.2.6.8 and 6.1.1.4'
O O 0.0106 0.0060 'International Tables Vol C Tables 4.2.6.8 and 6.1.1.4'

loop_
_geom_angle_atom_site_label_1
_geom_angle_atom_site_label_2
_geom_angle_atom_site_label_3
_geom_angle
_geom_angle_site_symmetry_1
_geom_angle_site_symmetry_3
_geom_angle_publ_flag
C1 Fe1 C5 89.71(7) . . ?
C1 Fe1 C2 95.32(7) . . ?
C5 Fe1 C2 81.95(7) . . ?
C1 Fe1 C104 123.54(8) . . ?
C5 Fe1 C104 90.43(7) . . ?
C2 Fe1 C104 140.45(8) . . ?
C1 Fe1 C105 161.19(8) . . ?
C5 Fe1 C105 97.34(7) . . ?
C2 Fe1 C105 102.91(8) . . ?
C104 Fe1 C105 39.46(8) . . ?
C1 Fe1 C103 95.93(8) . . ?
C5 Fe1 C103 119.40(7) . . ?
C2 Fe1 C103 155.83(7) . . ?
C104 Fe1 C103 38.68(8) . . ?
C105 Fe1 C103 65.41(8) . . ?
C1 Fe1 C101 136.45(8) . . ?
C5 Fe1 C101 133.83(7) . . ?
C2 Fe1 C101 92.52(7) . . ?
C104 Fe1 C101 65.43(7) . . ?
C105 Fe1 C101 39.19(8) . . ?
C103 Fe1 C101 64.82(7) . . ?
C1 Fe1 C102 102.55(7) . . ?
C5 Fe1 C102 155.39(7) . . ?
C2 Fe1 C102 117.41(7) . . ?
C104 Fe1 C102 64.99(7) . . ?
C105 Fe1 C102 64.91(7) . . ?
C103 Fe1 C102 38.96(7) . . ?
C101 Fe1 C102 37.98(7) . . ?
C2 N1 C7 121.69(14) . . ?
C2 N1 C6 125.74(15) . . ?
C7 N1 C6 112.54(14) . . ?
O1 C1 Fe1 177.01(16) . . ?
N1 C2 C3 118.57(14) . . ?
N1 C2 Fe1 128.66(13) . . ?
C3 C2 Fe1 112.72(12) . . ?
C4 C3 C2 115.17(15) . . ?
C4 C3 H3 122.4 . . ?
C2 C3 H3 122.4 . . ?
C3 C4 C8 124.90(15) . . ?
C3 C4 C5 111.04(14) . . ?
C8 C4 C5 124.06(14) . . ?
O2 C5 C4 120.44(15) . . ?
O2 C5 Fe1 127.50(13) . . ?
C4 C5 Fe1 112.06(11) . . ?
N1 C6 H6A 109.5 . . ?
N1 C6 H6B 109.5 . . ?
H6A C6 H6B 109.5 . . ?
N1 C6 H6C 109.5 . . ?
H6A C6 H6C 109.5 . . ?
H6B C6 H6C 109.5 . . ?
N1 C7 H7A 109.5 . . ?
N1 C7 H7B 109.5 . . ?
H7A C7 H7B 109.5 . . ?
N1 C7 H7C 109.5 . . ?
H7A C7 H7C 109.5 . . ?
H7B C7 H7C 109.5 . . ?
C9 C8 C13 117.26(15) . . ?
C9 C8 C4 121.26(15) . . ?
C13 C8 C4 121.45(15) . . ?
C10 C9 C8 121.84(16) . . ?
C10 C9 H9 119.1 . . ?
C8 C9 H9 119.1 . . ?
C9 C10 C11 120.46(17) . . ?
C9 C10 H10 119.8 . . ?
C11 C10 H10 119.8 . . ?
C10 C11 C12 118.37(16) . . ?
C10 C11 C14 120.96(16) . . ?
C12 C11 C14 120.65(16) . . ?
C13 C12 C11 121.13(16) . . ?
C13 C12 H12 119.4 . . ?
C11 C12 H12 119.4 . . ?
C12 C13 C8 120.89(16) . . ?
C12 C13 H13 119.6 . . ?
C8 C13 H13 119.6 . . ?
C15 C14 C11 177.6(2) . . ?
C14 C15 H15 180.0 . . ?
C102 C101 C105 108.41(16) . . ?
C102 C101 Fe1 71.51(10) . . ?
C105 C101 Fe1 69.46(10) . . ?
C102 C101 H101 125.8 . . ?
C105 C101 H101 125.8 . . ?
Fe1 C101 H101 125.8 . . ?
C101 C102 C103 107.96(17) . . ?
C101 C102 Fe1 70.51(10) . . ?
C103 C102 Fe1 69.16(10) . . ?
C101 C102 H102 126.0 . . ?
C103 C102 H102 126.0 . . ?
Fe1 C102 H102 126.0 . . ?
C104 C103 C102 108.46(17) . . ?
C104 C103 Fe1 70.52(11) . . ?
C102 C103 Fe1 71.88(10) . . ?
C104 C103 H103 125.7 . . ?
C102 C103 H103 125.7 . . ?
Fe1 C103 H103 125.7 . . ?
C103 C104 C105 107.89(17) . . ?
C103 C104 Fe1 70.80(11) . . ?
C105 C104 Fe1 70.33(11) . . ?
C103 C104 H104 126.0 . . ?
C105 C104 H104 126.0 . . ?
Fe1 C104 H104 126.0 . . ?
C101 C105 C104 107.27(17) . . ?
C101 C105 Fe1 71.35(10) . . ?
C104 C105 Fe1 70.21(11) . . ?
C101 C105 H105 126.3 . . ?
C104 C105 H105 126.3 . . ?
Fe1 C105 H105 126.3 . . ?

loop_
_geom_bond_atom_site_label_1
_geom_bond_atom_site_label_2
_geom_bond_distance
_geom_bond_site_symmetry_2
_geom_bond_publ_flag
Fe1 C1 1.7426(18) . ?
Fe1 C5 1.9232(16) . ?
Fe1 C2 1.9261(17) . ?
Fe1 C104 2.1079(18) . ?
Fe1 C105 2.1095(18) . ?
Fe1 C103 2.1115(18) . ?
Fe1 C101 2.1344(17) . ?
Fe1 C102 2.1473(17) . ?
N1 C2 1.316(2) . ?
N1 C7 1.466(2) . ?
N1 C6 1.476(2) . ?
O1 C1 1.142(2) . ?
O2 C5 1.226(2) . ?
C2 C3 1.471(2) . ?
C3 C4 1.345(2) . ?
C3 H3 0.9500 . ?
C4 C8 1.479(2) . ?
C4 C5 1.533(2) . ?
C6 H6A 0.9800 . ?
C6 H6B 0.9800 . ?
C6 H6C 0.9800 . ?
C7 H7A 0.9800 . ?
C7 H7B 0.9800 . ?
C7 H7C 0.9800 . ?
C8 C9 1.404(2) . ?
C8 C13 1.408(2) . ?
C9 C10 1.382(2) . ?
C9 H9 0.9500 . ?
C10 C11 1.398(2) . ?
C10 H10 0.9500 . ?
C11 C12 1.398(3) . ?
C11 C14 1.448(2) . ?
C12 C13 1.386(2) . ?
C12 H12 0.9500 . ?
C13 H13 0.9500 . ?
C14 C15 1.181(3) . ?
C15 H15 0.9500 . ?
C101 C102 1.393(3) . ?
C101 C105 1.423(3) . ?
C101 H101 1.0000 . ?
C102 C103 1.421(3) . ?
C102 H102 1.0000 . ?
C103 C104 1.397(3) . ?
C103 H103 1.0000 . ?
C104 C105 1.424(3) . ?
C104 H104 1.0000 . ?
C105 H105 1.0000 . ?
